data_1000454
loop_
_publ_author_name
'Bulou, A'
'Nouet, J'

_publ_section_title
;
Structural phase transitions in ferroelastic Rb al F4: I. DSC, x-ray
powder diffraction investigations and neutron powder profile refinement
of the structures
;
_journal_coden_ASTM JPSOAW
_journal_name_full 'Journal of Physics C'
_journal_page_first 183
_journal_page_last 196
_journal_paper_doi 10.1088/0022-3719/15/2/004
_journal_volume 15
_journal_year 1982
_chemical_formula_structural 'Rb (Al F4)'
_chemical_formula_sum 'Al F4 Rb'
_chemical_name_systematic 'Rubidium tetrafluoroaluminate'
_space_group_IT_number 127
_symmetry_cell_setting tetragonal
_symmetry_Int_Tables_number 127
_symmetry_space_group_name_Hall '-P 4 2ab'
_symmetry_space_group_name_H-M 'P 4/m b m'
_cell_angle_alpha 90
_cell_angle_beta 90
_cell_angle_gamma 90
_cell_formula_units_Z 2
_cell_length_a 5.1375(1)
_cell_length_b 5.1375(1)
_cell_length_c 6.2912(1)
_cell_volume 166.0
_refine_ls_R_factor_all 0.0304
_cod_database_code 1000454

loop_
_symmetry_equiv_pos_as_xyz
x,y,z
-x,-y,z
1/2+x,1/2-y,z
1/2-x,1/2+y,z
-y,x,z
y,-x,z
1/2+y,1/2+x,z
1/2-y,1/2-x,z
-x,-y,-z
x,y,-z
1/2-x,1/2+y,-z
1/2+x,1/2-y,-z
y,-x,-z
-y,x,-z
1/2-y,1/2-x,-z
1/2+y,1/2+x,-z

loop_
_atom_site_aniso_label
_atom_site_aniso_B_11
_atom_site_aniso_B_12
_atom_site_aniso_B_13
_atom_site_aniso_B_22
_atom_site_aniso_B_23
_atom_site_aniso_B_33
Rb1 1.2(1) 0. 0. 1.2(1) 0. 4.5(2)
F1 1.40(8) -1.01(7) 0. 1.40(8) 0. 4.3(1)
F2 2.43(9) 0. 0. 2.43(9) 0. 1.6(2)

loop_
_atom_site_label
_atom_site_type_symbol
_atom_site_symmetry_multiplicity
_atom_site_Wyckoff_symbol
_atom_site_fract_x
_atom_site_fract_y
_atom_site_fract_z
_atom_site_occupancy
_atom_site_attached_hydrogens
_atom_site_calc_flag
Rb1 Rb1+ 2 c 0. 0.5 0.5 1. 0 d
Al1 Al3+ 2 a 0. 0. 0. 1. 0 d
F1 F1- 4 g 0.2801(3) 0.2199(3) 0. 1. 0 d
F2 F1- 4 e 0. 0. 0.2771(4) 1. 0 d

loop_
_atom_type_symbol
_atom_type_oxidation_number
Rb1+ 1.000
Al3+ 3.000
F1- -1.000
